data_1507508
loop_
_publ_author_name
'Ranganathan, Subramania'
'Muraleedharan, K. M.'
'Rao, CH. Chandrashekhar'
'Vairamani, M.'
'Karle, Isabella L.'

_publ_section_title
;
 One-Step Transformation of Tricyclopentabenzene (Trindane, C15H18) to
 Bicyclo(10.3.0)pentadec-1(12)ene- 2,6,7,11-tetrone (C15H18O4) and Its
 Aldol Product,
 12-Hydroxy-16-oxatetracyclo(10.3.1.0.1,507,11)hexadec-7(11)ene-2,6-dione
 (C15H18O4)&#x22A5;
;
_journal_issue 16
_journal_name_full 'Organic Letters'
_journal_page_first 2447
_journal_paper_doi 10.1021/ol010086g
_journal_volume 3
_journal_year 2001
_chemical_compound_source synthesized
_chemical_formula_structural 'C15 C18 O4'
_chemical_formula_sum 'C15 H18 O4'
_chemical_formula_weight 262.29
_chemical_name_systematic
;12-hydroxy-16-oxatetracyclo(10.3.1.0[1,5]. 0[7,11])hexadec-7(11)ene-2,6-dione 
 ?
;
_space_group_IT_number 2
_symmetry_cell_setting triclinic
_symmetry_space_group_name_Hall '-P 1'
_symmetry_space_group_name_H-M 'P -1'
_atom_sites_solution_hydrogens 'geom, diff map'
_atom_sites_solution_primary direct
_atom_sites_solution_secondary difmap
_audit_creation_method SHELXL
_cell_angle_alpha 73.02
_cell_angle_beta 89.26
_cell_angle_gamma 89.44
_cell_formula_units_Z 8
_cell_length_a 11.471(1)
_cell_length_b 14.1580(10)
_cell_length_c 17.1210(10)
_cell_measurement_temperature 293(2)
_cell_volume 2659.1(3)
_computing_structure_refinement 'SHELXL-93 (Sheldrick, 1993)'
_computing_structure_solution 'direct phase determination'
_diffrn_ambient_temperature 293(2)
_diffrn_measurement_device 'Bruker P4 diffractometer'
_diffrn_measurement_method 'theta-2theta scan'
_diffrn_radiation_monochromator graphite
_diffrn_radiation_source 'fine-focus sealed tube'
_diffrn_radiation_type CuK\a
_diffrn_radiation_wavelength 1.54178
_diffrn_reflns_av_R_equivalents 0.0115
_diffrn_reflns_av_sigmaI/netI 0.0559
_diffrn_reflns_limit_h_max 2
_diffrn_reflns_limit_h_min -12
_diffrn_reflns_limit_k_max 14
_diffrn_reflns_limit_k_min -14
_diffrn_reflns_limit_l_max 18
_diffrn_reflns_limit_l_min -18
_diffrn_reflns_number 7699
_diffrn_reflns_theta_max 57.49
_diffrn_reflns_theta_min 2.70
_diffrn_standards_interval_count 97
_diffrn_standards_number 3
_exptl_absorpt_coefficient_mu 0.775
_exptl_crystal_colour colorless
_exptl_crystal_density_diffrn 1.310
_exptl_crystal_description 'thin plates'
_exptl_crystal_F_000 1120
_exptl_crystal_size_max 0.36
_exptl_crystal_size_mid 0.30
_exptl_crystal_size_min 0.07
_refine_diff_density_max 0.869
_refine_diff_density_min -0.751
_refine_diff_density_rms 0.046
_refine_ls_extinction_coef 0.0028(2)
_refine_ls_extinction_expression Fc^*^=kFc[1+0.001xFc^2^\l^3^/sin(2\q)]^-1/4^
_refine_ls_extinction_method SHELXL
_refine_ls_goodness_of_fit_all 1.009
_refine_ls_goodness_of_fit_obs 1.044
_refine_ls_hydrogen_treatment 'riding on C atom to which attached'
_refine_ls_matrix_type full
_refine_ls_number_parameters 683
_refine_ls_number_reflns 7211
_refine_ls_number_restraints 0
_refine_ls_restrained_S_all 1.024
_refine_ls_restrained_S_obs 1.044
_refine_ls_R_factor_all 0.0980
_refine_ls_R_factor_obs 0.0607
_refine_ls_shift/esd_max -0.005
_refine_ls_shift/esd_mean 0.001
_refine_ls_structure_factor_coef Fsqd
_refine_ls_weighting_details 'w=1/[\s^2^(Fo^2^)+(0.0745P)^2^+1.9968P] where P=(Fo^2^+2Fc^2^)/3'
_refine_ls_weighting_scheme calc
_refine_ls_wR_factor_all 0.1725
_refine_ls_wR_factor_obs 0.1414
_reflns_number_observed 4855
_reflns_number_total 7213
_reflns_observed_criterion >2sigma(I)
_cod_data_source_file ol010086g.cif
_cod_data_source_block oz4
_cod_depositor_comments
;
The following automatic conversions were performed:

'_refine_ls_weighting_scheme' value 'calc
w=1/[\s^2^(Fo^2^)+(0.0745P)^2^+1.9968P] where P=(Fo^2^+2Fc^2^)/3' was
changed to 'calc'. New tag '_refine_ls_weighting_details' was
created. The value of the new tag was set to
'w=1/[\s^2^(Fo^2^)+(0.0745P)^2^+1.9968P] where P=(Fo^2^+2Fc^2^)/3'.

Automatic conversion script
Id: cif_fix_values 3143 2015-03-26 13:38:13Z robertas 
;
_cod_original_cell_volume 2659.1(2)
_cod_original_sg_symbol_H-M P-1
_cod_database_code 1507508

loop_
_symmetry_equiv_pos_as_xyz
'x, y, z'
'-x, -y, -z'

loop_
_atom_site_aniso_label
_atom_site_aniso_U_11
_atom_site_aniso_U_22
_atom_site_aniso_U_33
_atom_site_aniso_U_23
_atom_site_aniso_U_13
_atom_site_aniso_U_12
O1A 0.058(2) 0.053(2) 0.061(2) -0.0271(15) 0.0246(15) -0.0149(14)
C1A 0.044(2) 0.043(2) 0.036(2) -0.015(2) 0.010(2) -0.012(2)
C2A 0.041(2) 0.040(2) 0.038(2) -0.016(2) -0.003(2) -0.007(2)
C3A 0.073(3) 0.066(3) 0.043(3) -0.009(2) -0.018(2) -0.001(3)
C4A 0.058(3) 0.048(3) 0.081(3) -0.006(2) -0.027(3) 0.007(2)
C5A 0.042(2) 0.041(2) 0.065(3) -0.013(2) -0.010(2) 0.002(2)
C6A 0.033(2) 0.034(2) 0.042(2) -0.012(2) -0.003(2) -0.003(2)
C7A 0.029(2) 0.042(2) 0.042(2) -0.014(2) 0.008(2) -0.006(2)
O7A 0.076(2) 0.046(2) 0.048(2) -0.0221(14) 0.0174(15) -0.0064(14)
C8A 0.034(2) 0.035(2) 0.035(2) -0.010(2) 0.004(2) -0.005(2)
C9A 0.054(3) 0.047(2) 0.040(2) -0.007(2) 0.000(2) -0.010(2)
C10A 0.066(3) 0.053(3) 0.045(3) -0.006(2) -0.013(2) -0.003(2)
C11A 0.046(3) 0.039(2) 0.055(3) -0.008(2) -0.007(2) -0.001(2)
O11A 0.046(2) 0.089(2) 0.091(3) -0.013(2) -0.015(2) 0.019(2)
C12A 0.032(2) 0.035(2) 0.041(2) -0.010(2) -0.001(2) -0.002(2)
O13A 0.0334(14) 0.0386(14) 0.0404(15) -0.0127(12) 0.0038(11) -0.0059(11)
C14A 0.052(3) 0.039(2) 0.064(3) -0.022(2) 0.006(2) -0.006(2)
C15A 0.059(3) 0.051(3) 0.060(3) -0.034(2) 0.004(2) -0.012(2)
C16A 0.066(3) 0.057(3) 0.049(3) -0.031(2) 0.005(2) -0.009(2)
O1B 0.065(2) 0.045(2) 0.057(2) -0.0177(14) 0.0102(15) -0.0076(14)
C1B 0.048(2) 0.051(3) 0.040(2) -0.013(2) 0.002(2) -0.003(2)
C2B 0.055(3) 0.063(3) 0.037(2) -0.015(2) -0.001(2) 0.011(2)
C3B 0.078(4) 0.135(5) 0.054(3) -0.041(3) -0.016(3) 0.004(3)
C4B 0.125(5) 0.128(5) 0.046(3) -0.032(3) -0.024(3) 0.052(4)
C5B 0.108(5) 0.120(5) 0.039(3) 0.001(3) 0.008(3) 0.028(4)
C6B 0.063(3) 0.063(3) 0.036(2) -0.007(2) 0.008(2) 0.010(2)
C7B 0.065(3) 0.044(3) 0.055(3) 0.005(2) 0.023(2) 0.006(2)
O7B 0.076(2) 0.071(2) 0.096(3) -0.021(2) 0.044(2) -0.012(2)
C8B 0.058(3) 0.039(2) 0.058(3) -0.008(2) 0.015(2) 0.003(2)
C9B 0.090(4) 0.047(3) 0.106(4) -0.030(3) 0.024(3) -0.012(3)
C10B 0.089(4) 0.081(4) 0.114(5) -0.049(4) 0.000(4) -0.006(3)
C11B 0.085(4) 0.059(3) 0.066(3) -0.034(3) -0.004(3) -0.005(3)
O11B 0.159(4) 0.093(3) 0.070(3) -0.016(2) -0.048(3) -0.013(3)
C12B 0.063(3) 0.042(2) 0.044(2) -0.014(2) 0.005(2) 0.004(2)
O13B 0.051(2) 0.0400(15) 0.0373(15) -0.0118(12) -0.0010(12) 0.0034(12)
C14B 0.087(4) 0.059(3) 0.058(3) -0.024(2) 0.026(3) 0.001(3)
C15B 0.060(3) 0.069(3) 0.075(3) -0.011(3) 0.029(3) 0.013(3)
C16B 0.054(3) 0.067(3) 0.055(3) -0.014(2) 0.014(2) -0.002(2)
O1D 0.041(2) 0.049(2) 0.066(2) -0.0218(14) -0.0195(13) 0.0066(13)
C1D 0.037(2) 0.044(2) 0.043(2) -0.016(2) -0.010(2) 0.006(2)
C2D 0.038(2) 0.045(2) 0.038(2) -0.012(2) 0.000(2) 0.007(2)
C3D 0.073(3) 0.087(4) 0.045(3) -0.007(3) 0.006(2) -0.003(3)
C4D 0.068(3) 0.064(3) 0.069(3) 0.012(3) 0.016(3) -0.002(3)
C5D 0.041(2) 0.043(2) 0.069(3) -0.007(2) 0.009(2) -0.009(2)
C6D 0.029(2) 0.037(2) 0.047(2) -0.009(2) -0.003(2) 0.001(2)
C7D 0.026(2) 0.040(2) 0.049(2) -0.017(2) -0.006(2) 0.003(2)
O7D 0.072(2) 0.051(2) 0.062(2) -0.023(2) -0.026(2) 0.0037(15)
C8D 0.030(2) 0.040(2) 0.041(2) -0.010(2) 0.000(2) 0.003(2)
C9D 0.047(2) 0.052(3) 0.048(3) -0.004(2) -0.005(2) 0.005(2)
C10D 0.062(3) 0.068(3) 0.046(3) -0.006(2) 0.006(2) 0.005(2)
C11D 0.044(3) 0.045(2) 0.061(3) -0.005(2) 0.008(2) 0.000(2)
O11D 0.050(2) 0.105(3) 0.086(3) -0.003(2) 0.021(2) -0.017(2)
C12D 0.033(2) 0.035(2) 0.048(2) -0.011(2) 0.000(2) -0.003(2)
O13D 0.0299(13) 0.0371(14) 0.049(2) -0.0133(12) -0.0011(11) 0.0019(11)
C14D 0.049(3) 0.039(2) 0.077(3) -0.019(2) -0.003(2) -0.003(2)
C15D 0.058(3) 0.047(3) 0.070(3) -0.034(2) -0.011(2) 0.010(2)
C16D 0.052(3) 0.057(3) 0.063(3) -0.033(2) -0.009(2) 0.005(2)
O1H 0.072(2) 0.048(2) 0.060(2) -0.0206(14) -0.016(2) 0.0064(15)
C1H 0.057(3) 0.043(2) 0.044(2) -0.012(2) -0.008(2) -0.002(2)
C2H 0.059(3) 0.064(3) 0.045(3) -0.022(2) -0.001(2) -0.015(2)
C3H 0.085(4) 0.129(5) 0.077(4) -0.048(4) 0.018(3) -0.017(4)
C4H 0.148(6) 0.129(6) 0.055(4) -0.033(4) 0.025(4) -0.048(5)
C5H 0.122(5) 0.127(5) 0.043(3) -0.012(3) -0.008(3) -0.019(4)
C6H 0.080(3) 0.062(3) 0.037(2) -0.009(2) -0.011(2) -0.021(3)
C7H 0.079(3) 0.041(2) 0.049(3) 0.002(2) -0.025(3) -0.006(2)
O7H 0.090(3) 0.062(2) 0.082(2) -0.021(2) -0.046(2) 0.012(2)
C8H 0.071(3) 0.039(2) 0.049(3) -0.011(2) -0.018(2) -0.006(2)
C9H 0.097(4) 0.049(3) 0.088(4) -0.028(3) -0.028(3) 0.009(3)
C10H 0.088(4) 0.069(3) 0.087(4) -0.036(3) -0.003(3) 0.001(3)
C11H 0.097(4) 0.053(3) 0.052(3) -0.029(2) -0.003(3) -0.004(3)
O11H 0.156(4) 0.075(3) 0.063(2) -0.016(2) 0.030(2) 0.008(2)
C12H 0.076(3) 0.037(2) 0.042(2) -0.014(2) -0.016(2) -0.003(2)
O13H 0.061(2) 0.038(2) 0.042(2) -0.0142(12) -0.0076(13) -0.0025(13)
C14H 0.094(4) 0.055(3) 0.058(3) -0.021(2) -0.031(3) -0.005(3)
C15H 0.081(4) 0.065(3) 0.069(3) -0.012(3) -0.038(3) -0.012(3)
C16H 0.062(3) 0.068(3) 0.065(3) -0.018(3) -0.022(2) 0.000(2)

loop_
_atom_site_label
_atom_site_type_symbol
_atom_site_fract_x
_atom_site_fract_y
_atom_site_fract_z
_atom_site_U_iso_or_equiv
_atom_site_thermal_displace_type
_atom_site_occupancy
_atom_site_calc_flag
_atom_site_refinement_flags
O1A O 0.6081 0.4072 0.3607 0.0550(8) Uani 1 d .
H1AA H 0.6109 0.4620 0.3715 0.080 Uiso 1 d R
C1A C 0.5168(3) 0.3531(3) 0.4020(2) 0.0406(9) Uani 1 d .
C2A C 0.4164(3) 0.4216(3) 0.4051(2) 0.0387(9) Uani 1 d .
C3A C 0.3761(4) 0.4986(3) 0.3293(3) 0.0619(13) Uani 1 d .
H3AA H 0.3536(4) 0.4679(3) 0.2887(3) 0.080 Uiso 1 d R
H3AB H 0.4360(4) 0.5460(3) 0.3069(3) 0.080 Uiso 1 d R
C4A C 0.2725(4) 0.5474(3) 0.3564(3) 0.0648(13) Uani 1 d .
H4AA H 0.2011(4) 0.5226(3) 0.3417(3) 0.080 Uiso 1 d R
H4AB H 0.2745(4) 0.6176(3) 0.3317(3) 0.080 Uiso 1 d R
C5A C 0.2816(3) 0.5224(3) 0.4488(3) 0.0494(10) Uani 1 d .
H5AA H 0.2069(3) 0.5058(3) 0.4748(3) 0.080 Uiso 1 d R
H5AB H 0.3137(3) 0.5764(3) 0.4646(3) 0.080 Uiso 1 d R
C6A C 0.3626(3) 0.4338(3) 0.4705(2) 0.0363(9) Uani 1 d .
C7A C 0.3755(3) 0.3731(3) 0.5555(2) 0.0373(9) Uani 1 d .
O7A O 0.3668(3) 0.4100(2) 0.6123(2) 0.0550(8) Uani 1 d .
C8A C 0.3861(3) 0.2635(2) 0.5712(2) 0.0348(8) Uani 1 d .
H8AA H 0.3227(3) 0.2416(2) 0.5449(2) 0.080 Uiso 1 d R
C9A C 0.3846(3) 0.2049(3) 0.6619(2) 0.0483(10) Uani 1 d .
H9AA H 0.3546(3) 0.1397(3) 0.6696(2) 0.080 Uiso 1 d R
H9AB H 0.3372(3) 0.2378(3) 0.6927(2) 0.080 Uiso 1 d R
C10A C 0.5127(4) 0.2003(3) 0.6883(2) 0.0562(11) Uani 1 d .
H10A H 0.5286(4) 0.1401(3) 0.7305(2) 0.080 Uiso 1 d R
H10B H 0.5309(4) 0.2553(3) 0.7080(2) 0.080 Uiso 1 d R
C11A C 0.5809(4) 0.2045(3) 0.6136(2) 0.0473(10) Uani 1 d .
O11A O 0.6851(3) 0.1900(3) 0.6100(2) 0.0782(10) Uani 1 d .
C12A C 0.5031(3) 0.2334(3) 0.5379(2) 0.0363(9) Uani 1 d .
O13A O 0.5647(2) 0.3132(2) 0.48186(14) 0.0372(6) Uani 1 d .
C14A C 0.4872(4) 0.1491(3) 0.5010(3) 0.0503(11) Uani 1 d .
H14A H 0.4425(4) 0.0977(3) 0.5379(3) 0.080 Uiso 1 d R
H14B H 0.5619(4) 0.1222(3) 0.4925(3) 0.080 Uiso 1 d R
C15A C 0.4254(4) 0.1865(3) 0.4195(2) 0.0528(11) Uani 1 d .
H15A H 0.3483(4) 0.2081(3) 0.4289(2) 0.080 Uiso 1 d R
H15B H 0.4186(4) 0.1342(3) 0.3946(2) 0.080 Uiso 1 d R
C16A C 0.4919(4) 0.2724(3) 0.3628(2) 0.0541(11) Uani 1 d .
H16A H 0.5640(4) 0.2483(3) 0.3466(2) 0.080 Uiso 1 d R
H16B H 0.4469(4) 0.3004(3) 0.3145(2) 0.080 Uiso 1 d R
O1B O 0.2125(2) 0.6292(2) -0.1189(2) 0.0549(8) Uani 1 d .
H1BA H 0.1579(2) 0.6394(2) -0.0882(2) 0.080 Uiso 1 d R
C1B C 0.2282(3) 0.5273(3) -0.1036(2) 0.0462(10) Uani 1 d .
C2B C 0.2204(4) 0.4769(3) -0.0134(2) 0.0518(11) Uani 1 d .
C3B C 0.2860(5) 0.5159(5) 0.0460(3) 0.086(2) Uani 1 d .
H3BA H 0.2631(5) 0.5827(5) 0.0414(3) 0.080 Uiso 1 d R
H3BB H 0.3686(5) 0.5135(5) 0.0370(3) 0.080 Uiso 1 d R
C4B C 0.2524(6) 0.4481(5) 0.1284(3) 0.098(2) Uani 1 d .
H4BA H 0.2315(6) 0.4851(5) 0.1654(3) 0.080 Uiso 1 d R
H4BB H 0.3161(6) 0.4048(5) 0.1513(3) 0.080 Uiso 1 d R
C5B C 0.1490(6) 0.3888(5) 0.1161(3) 0.094(2) Uani 1 d .
H5BA H 0.0780(6) 0.4118(5) 0.1349(3) 0.080 Uiso 1 d R
H5BB H 0.1593(6) 0.3200(5) 0.1445(3) 0.080 Uiso 1 d R
C6B C 0.1475(4) 0.4054(3) 0.0259(2) 0.0553(11) Uani 1 d .
C7B C 0.0667(4) 0.3513(3) -0.0110(3) 0.0592(12) Uani 1 d .
O7B O -0.0310(3) 0.3280(2) 0.0178(2) 0.0820(11) Uani 1 d .
C8B C 0.1126(4) 0.3151(3) -0.0805(3) 0.0534(11) Uani 1 d .
H8BA H 0.1830(4) 0.2781(3) -0.0633(3) 0.080 Uiso 1 d R
C9B C 0.0269(5) 0.2508(4) -0.1103(3) 0.080(2) Uani 1 d .
H9BA H -0.0229(5) 0.2151(4) -0.0663(3) 0.080 Uiso 1 d R
H9BB H 0.0680(5) 0.2043(4) -0.1318(3) 0.080 Uiso 1 d R
C10B C -0.0427(5) 0.3212(4) -0.1773(4) 0.090(2) Uani 1 d .
H10C H -0.1092(5) 0.3456(4) -0.1543(4) 0.080 Uiso 1 d R
H10D H -0.0690(5) 0.2898(4) -0.2165(4) 0.080 Uiso 1 d R
C11B C 0.0381(5) 0.4027(4) -0.2159(3) 0.0667(13) Uani 1 d .
O11B O 0.0283(4) 0.4609(3) -0.2816(2) 0.1085(15) Uani 1 d .
C12B C 0.1406(4) 0.4013(3) -0.1573(2) 0.0494(10) Uani 1 d .
O13B O 0.1336(2) 0.4969(2) -0.14450(14) 0.0425(6) Uani 1 d .
C14B C 0.2554(4) 0.3872(3) -0.1980(3) 0.0672(14) Uani 1 d .
H14C H 0.2585(4) 0.4303(3) -0.2529(3) 0.080 Uiso 1 d R
H14D H 0.2606(4) 0.3203(3) -0.2001(3) 0.080 Uiso 1 d R
C15B C 0.3574(4) 0.4090(4) -0.1504(3) 0.0701(14) Uani 1 d .
H15C H 0.4296(4) 0.4028(4) -0.1775(3) 0.080 Uiso 1 d R
H15D H 0.3584(4) 0.3624(4) -0.0969(3) 0.080 Uiso 1 d R
C16B C 0.3442(4) 0.5120(3) -0.1425(3) 0.0596(12) Uani 1 d .
H16C H 0.4065(4) 0.5247(3) -0.1100(3) 0.080 Uiso 1 d R
H16D H 0.3502(4) 0.5585(3) -0.1959(3) 0.080 Uiso 1 d R
O1D O 0.1595(2) 0.1045(2) 0.6095(2) 0.0508(7) Uani 1 d .
H1DA H 0.1553(2) 0.0476(2) 0.6025(2) 0.080 Uiso 1 d R
C1D C 0.0584(3) 0.1589(3) 0.5785(2) 0.0405(9) Uani 1 d .
C2D C -0.0452(3) 0.0908(3) 0.5965(2) 0.0404(9) Uani 1 d .
C3D C -0.0645(4) 0.0220(4) 0.6810(3) 0.0711(14) Uani 1 d .
H3DA H -0.0747(4) 0.0587(4) 0.7198(3) 0.080 Uiso 1 d R
H3DB H 0.0003(4) -0.0226(4) 0.6973(3) 0.080 Uiso 1 d R
C4D C -0.1731(4) -0.0333(4) 0.6749(3) 0.0739(15) Uani 1 d .
H4DA H -0.2367(4) -0.0111(4) 0.7022(3) 0.080 Uiso 1 d R
H4DB H -0.1620(4) -0.1028(4) 0.7001(3) 0.080 Uiso 1 d R
C5D C -0.2000(3) -0.0130(3) 0.5846(3) 0.0534(11) Uani 1 d .
H5DA H -0.2803(3) 0.0049(3) 0.5736(3) 0.080 Uiso 1 d R
H5DB H -0.1820(3) -0.0695(3) 0.5663(3) 0.080 Uiso 1 d R
C6D C -0.1200(3) 0.0726(3) 0.5442(2) 0.0384(9) Uani 1 d .
C7D C -0.1327(3) 0.1258(3) 0.4577(2) 0.0376(9) Uani 1 d .
O7D O -0.1619(3) 0.0837(2) 0.4081(2) 0.0601(8) Uani 1 d .
C8D C -0.1222(3) 0.2371(3) 0.4333(2) 0.0375(9) Uani 1 d .
H8DA H -0.1748(3) 0.2619(3) 0.4668(2) 0.080 Uiso 1 d R
C9D C -0.1489(3) 0.2881(3) 0.3436(2) 0.0512(11) Uani 1 d .
H9DA H -0.1786(3) 0.3537(3) 0.3368(2) 0.080 Uiso 1 d R
H9DB H -0.2057(3) 0.2514(3) 0.3240(2) 0.080 Uiso 1 d R
C10D C -0.0334(4) 0.2916(4) 0.2988(3) 0.0610(12) Uani 1 d .
H10E H -0.0300(4) 0.3484(4) 0.2516(3) 0.080 Uiso 1 d R
H10F H -0.0228(4) 0.2332(4) 0.2816(3) 0.080 Uiso 1 d R
C11D C 0.0569(4) 0.2978(3) 0.3581(3) 0.0523(11) Uani 1 d .
O11D O 0.1574(3) 0.3189(3) 0.3437(2) 0.0856(11) Uani 1 d .
C12D C 0.0032(3) 0.2710(3) 0.4452(2) 0.0391(9) Uani 1 d .
O13D O 0.0787(2) 0.1941(2) 0.49182(15) 0.0385(6) Uani 1 d .
C14D C 0.0023(4) 0.3584(3) 0.4795(3) 0.0544(11) Uani 1 d .
H14E H -0.0522(4) 0.4072(3) 0.4497(3) 0.080 Uiso 1 d R
H14F H 0.0782(4) 0.3877(3) 0.4734(3) 0.080 Uiso 1 d R
C15D C -0.0307(4) 0.3252(3) 0.5692(3) 0.0551(11) Uani 1 d .
H15E H -0.1092(4) 0.3010(3) 0.5751(3) 0.080 Uiso 1 d R
H15F H -0.0273(4) 0.3799(3) 0.5915(3) 0.080 Uiso 1 d R
C16D C 0.0516(4) 0.2434(3) 0.6153(3) 0.0542(11) Uani 1 d .
H16E H 0.1281(4) 0.2704(3) 0.6149(3) 0.080 Uiso 1 d R
H16F H 0.0260(4) 0.2186(3) 0.6711(3) 0.080 Uiso 1 d R
O1H O 0.7035(3) -0.1203(2) 0.1243(2) 0.0586(8) Uani 1 d .
H1HA H 0.6580(3) -0.1316(2) 0.0893(2) 0.080 Uiso 1 d R
C1H C 0.7123(4) -0.0183(3) 0.1109(2) 0.0482(10) Uani 1 d .
C2H C 0.7097(4) 0.0337(3) 0.0211(3) 0.0548(11) Uani 1 d .
C3H C 0.7874(5) 0.0022(5) -0.0380(3) 0.093(2) Uani 1 d .
H3HA H 0.7724(5) -0.0652(5) -0.0356(3) 0.080 Uiso 1 d R
H3HB H 0.8681(5) 0.0088(5) -0.0265(3) 0.080 Uiso 1 d R
C4H C 0.7522(7) 0.0706(5) -0.1209(3) 0.109(2) Uani 1 d .
H4HA H 0.7386(7) 0.0340(5) -0.1591(3) 0.080 Uiso 1 d R
H4HB H 0.8143(7) 0.1162(5) -0.1419(3) 0.080 Uiso 1 d R
C5H C 0.6459(6) 0.1277(5) -0.1092(3) 0.100(2) Uani 1 d .
H5HA H 0.5792(6) 0.1045(5) -0.1313(3) 0.080 Uiso 1 d R
H5HB H 0.6539(6) 0.1974(5) -0.1345(3) 0.080 Uiso 1 d R
C6H C 0.6344(4) 0.1038(3) -0.0183(2) 0.0601(13) Uani 1 d .
C7H C 0.5438(5) 0.1535(3) 0.0181(3) 0.0592(12) Uani 1 d .
O7H O 0.4469(3) 0.1713(2) -0.0117(2) 0.0775(10) Uani 1 d .
C8H C 0.5805(4) 0.1898(3) 0.0888(2) 0.0534(11) Uani 1 d .
H8HA H 0.6486(4) 0.2301(3) 0.0729(2) 0.080 Uiso 1 d R
C9H C 0.4858(5) 0.2496(3) 0.1177(3) 0.076(2) Uani 1 d .
H9HA H 0.4381(5) 0.2843(3) 0.0726(3) 0.080 Uiso 1 d R
H9HB H 0.5196(5) 0.2967(3) 0.1412(3) 0.080 Uiso 1 d R
C10H C 0.4146(5) 0.1751(4) 0.1805(3) 0.078(2) Uani 1 d .
H10G H 0.3541(5) 0.1485(4) 0.1552(3) 0.080 Uiso 1 d R
H10H H 0.3799(5) 0.2045(4) 0.2193(3) 0.080 Uiso 1 d R
C11H C 0.4997(5) 0.0973(3) 0.2213(3) 0.0643(13) Uani 1 d .
O11H O 0.4906(4) 0.0389(3) 0.2875(2) 0.0993(13) Uani 1 d .
C12H C 0.6083(4) 0.1029(3) 0.1655(2) 0.0510(11) Uani 1 d .
O13H O 0.6102(2) 0.0081(2) 0.15046(15) 0.0466(7) Uani 1 d .
C14H C 0.7179(4) 0.1206(3) 0.2083(3) 0.0673(14) Uani 1 d .
H14G H 0.7196(4) 0.0759(3) 0.2626(3) 0.080 Uiso 1 d R
H14H H 0.7171(4) 0.1869(3) 0.2122(3) 0.080 Uiso 1 d R
C15H C 0.8252(5) 0.1030(3) 0.1615(3) 0.0729(15) Uani 1 d .
H15G H 0.8943(5) 0.1130(3) 0.1890(3) 0.080 Uiso 1 d R
H15H H 0.8253(5) 0.1496(3) 0.1080(3) 0.080 Uiso 1 d R
C16H C 0.8230(4) -0.0008(3) 0.1529(3) 0.0651(13) Uani 1 d .
H16G H 0.8897(4) -0.0112(3) 0.1220(3) 0.080 Uiso 1 d R
H16H H 0.8266(4) -0.0474(3) 0.2063(3) 0.080 Uiso 1 d R

loop_
_atom_type_symbol
_atom_type_description
_atom_type_scat_dispersion_real
_atom_type_scat_dispersion_imag
_atom_type_scat_source
C C 0.0181 0.0091 'International Tables Vol C Tables 4.2.6.8 and 6.1.1.4'
H H 0.0000 0.0000 'International Tables Vol C Tables 4.2.6.8 and 6.1.1.4'
O O 0.0492 0.0322 'International Tables Vol C Tables 4.2.6.8 and 6.1.1.4'

loop_
_geom_angle_atom_site_label_1
_geom_angle_atom_site_label_2
_geom_angle_atom_site_label_3
_geom_angle
O1A C1A O13A 101.5(3)
O1A C1A C2A 109.1(3)
O13A C1A C2A 110.0(3)
O1A C1A C16A 107.8(3)
O13A C1A C16A 111.4(3)
C2A C1A C16A 116.0(3)
C6A C2A C3A 110.2(4)
C6A C2A C1A 128.0(3)
C3A C2A C1A 121.1(3)
C4A C3A C2A 105.1(4)
C3A C4A C5A 105.7(3)
C6A C5A C4A 103.2(3)
C2A C6A C7A 127.3(3)
C2A C6A C5A 111.9(3)
C7A C6A C5A 120.9(3)
O7A C7A C6A 121.0(3)
O7A C7A C8A 121.2(3)
C6A C7A C8A 117.5(3)
C7A C8A C9A 114.0(3)
C7A C8A C12A 112.1(3)
C9A C8A C12A 104.5(3)
C8A C9A C10A 105.0(3)
C11A C10A C9A 104.8(3)
O11A C11A C10A 126.0(4)
O11A C11A C12A 122.9(4)
C10A C11A C12A 111.0(3)
O13A C12A C14A 110.4(3)
O13A C12A C11A 103.8(3)
C14A C12A C11A 112.4(3)
O13A C12A C8A 114.8(3)
C14A C12A C8A 111.8(3)
C11A C12A C8A 103.2(3)
C1A O13A C12A 117.3(3)
C15A C14A C12A 109.8(3)
C14A C15A C16A 110.3(3)
C1A C16A C15A 112.6(3)
O1B C1B O13B 104.8(3)
O1B C1B C2B 109.8(3)
O13B C1B C2B 110.1(3)
O1B C1B C16B 107.1(3)
O13B C1B C16B 110.5(3)
C2B C1B C16B 114.1(3)
C6B C2B C3B 110.8(4)
C6B C2B C1B 127.7(4)
C3B C2B C1B 120.8(4)
C2B C3B C4B 104.2(5)
C3B C4B C5B 107.2(4)
C6B C5B C4B 103.7(4)
C2B C6B C7B 126.9(4)
C2B C6B C5B 112.0(5)
C7B C6B C5B 121.0(4)
O7B C7B C6B 121.6(4)
O7B C7B C8B 120.6(5)
C6B C7B C8B 117.5(4)
C7B C8B C9B 114.4(4)
C7B C8B C12B 112.0(3)
C9B C8B C12B 104.3(4)
C10B C9B C8B 105.9(4)
C11B C10B C9B 105.1(5)
O11B C11B C10B 126.4(5)
O11B C11B C12B 124.2(5)
C10B C11B C12B 109.4(4)
O13B C12B C14B 111.3(3)
O13B C12B C8B 114.0(3)
C14B C12B C8B 112.9(4)
O13B C12B C11B 103.3(3)
C14B C12B C11B 110.0(4)
C8B C12B C11B 104.6(4)
C1B O13B C12B 118.1(3)
C15B C14B C12B 110.5(4)
C16B C15B C14B 109.3(4)
C15B C16B C1B 112.4(4)
O1D C1D O13D 104.6(3)
O1D C1D C2D 109.1(3)
O13D C1D C2D 109.9(3)
O1D C1D C16D 106.8(3)
O13D C1D C16D 111.0(3)
C2D C1D C16D 114.9(3)
C6D C2D C1D 128.3(3)
C6D C2D C3D 111.0(4)
C1D C2D C3D 120.2(3)
C4D C3D C2D 104.8(4)
C3D C4D C5D 107.6(3)
C6D C5D C4D 102.8(3)
C2D C6D C7D 127.6(3)
C2D C6D C5D 112.2(3)
C7D C6D C5D 120.2(3)
O7D C7D C6D 121.5(3)
O7D C7D C8D 120.9(3)
C6D C7D C8D 117.2(3)
C7D C8D C9D 114.0(3)
C7D C8D C12D 112.4(3)
C9D C8D C12D 104.6(3)
C10D C9D C8D 105.2(3)
C11D C10D C9D 105.5(3)
O11D C11D C10D 127.1(4)
O11D C11D C12D 123.1(4)
C10D C11D C12D 109.8(3)
O13D C12D C14D 110.6(3)
O13D C12D C11D 103.5(3)
C14D C12D C11D 111.9(3)
O13D C12D C8D 114.8(3)
C14D C12D C8D 112.0(3)
C11D C12D C8D 103.4(3)
C12D O13D C1D 117.4(3)
C15D C14D C12D 110.2(3)
C14D C15D C16D 109.9(4)
C1D C16D C15D 112.6(3)
O1H C1H O13H 104.8(3)
O1H C1H C2H 109.9(3)
O13H C1H C2H 109.9(3)
O1H C1H C16H 107.0(3)
O13H C1H C16H 110.7(3)
C2H C1H C16H 114.1(4)
C6H C2H C3H 111.0(4)
C6H C2H C1H 127.2(4)
C3H C2H C1H 121.5(4)
C2H C3H C4H 103.8(5)
C5H C4H C3H 108.3(5)
C6H C5H C4H 103.5(5)
C2H C6H C7H 127.4(4)
C2H C6H C5H 112.5(5)
C7H C6H C5H 120.0(5)
O7H C7H C6H 121.4(4)
O7H C7H C8H 121.6(5)
C6H C7H C8H 116.7(4)
C7H C8H C9H 113.7(4)
C7H C8H C12H 111.6(3)
C9H C8H C12H 104.4(4)
C10H C9H C8H 105.7(4)
C11H C10H C9H 104.5(4)
O11H C11H C10H 127.2(5)
O11H C11H C12H 123.1(5)
C10H C11H C12H 109.7(4)
O13H C12H C14H 112.1(4)
O13H C12H C11H 103.4(3)
C14H C12H C11H 110.7(4)
O13H C12H C8H 113.6(3)
C14H C12H C8H 112.4(3)
C11H C12H C8H 104.0(4)
C12H O13H C1H 118.0(3)
C15H C14H C12H 109.8(4)
C16H C15H C14H 110.0(4)
C15H C16H C1H 111.3(4)

loop_
_geom_bond_atom_site_label_1
_geom_bond_atom_site_label_2
_geom_bond_distance
O1A C1A 1.366(3)
C1A O13A 1.432(4)
C1A C2A 1.509(5)
C1A C16A 1.514(5)
C2A C6A 1.326(5)
C2A C3A 1.505(5)
C3A C4A 1.503(6)
C4A C5A 1.522(6)
C5A C6A 1.512(5)
C6A C7A 1.467(5)
C7A O7A 1.232(4)
C7A C8A 1.500(5)
C8A C9A 1.531(5)
C8A C12A 1.556(5)
C9A C10A 1.538(6)
C10A C11A 1.478(6)
C11A O11A 1.215(5)
C11A C12A 1.535(5)
C12A O13A 1.436(4)
C12A C14A 1.520(5)
C14A C15A 1.521(6)
C15A C16A 1.521(5)
O1B C1B 1.400(5)
C1B O13B 1.434(5)
C1B C2B 1.503(5)
C1B C16B 1.522(5)
C2B C6B 1.334(6)
C2B C3B 1.503(6)
C3B C4B 1.505(7)
C4B C5B 1.512(8)
C5B C6B 1.493(6)
C6B C7B 1.469(6)
C7B O7B 1.227(5)
C7B C8B 1.513(6)
C8B C9B 1.536(6)
C8B C12B 1.543(5)
C9B C10B 1.512(7)
C10B C11B 1.479(7)
C11B O11B 1.191(6)
C11B C12B 1.550(6)
C12B O13B 1.435(5)
C12B C14B 1.519(6)
C14B C15B 1.519(7)
C15B C16B 1.509(6)
O1D C1D 1.407(4)
C1D O13D 1.437(4)
C1D C2D 1.509(5)
C1D C16D 1.507(5)
C2D C6D 1.327(5)
C2D C3D 1.504(5)
C3D C4D 1.499(6)
C4D C5D 1.523(6)
C5D C6D 1.518(5)
C6D C7D 1.462(5)
C7D O7D 1.222(4)
C7D C8D 1.513(5)
C8D C9D 1.528(5)
C8D C12D 1.555(5)
C9D C10D 1.517(6)
C10D C11D 1.481(6)
C11D O11D 1.199(5)
C11D C12D 1.549(5)
C12D O13D 1.437(4)
C12D C14D 1.517(5)
C14D C15D 1.513(6)
C15D C16D 1.523(6)
O1H C1H 1.400(5)
C1H O13H 1.445(5)
C1H C2H 1.499(6)
C1H C16H 1.525(6)
C2H C6H 1.339(6)
C2H C3H 1.501(6)
C3H C4H 1.522(8)
C4H C5H 1.501(8)
C5H C6H 1.498(6)
C6H C7H 1.479(7)
C7H O7H 1.223(5)
C7H C8H 1.511(6)
C8H C9H 1.535(6)
C8H C12H 1.549(5)
C9H C10H 1.506(7)
C10H C11H 1.484(7)
C11H O11H 1.196(5)
C11H C12H 1.549(6)
C12H O13H 1.438(4)
C12H C14H 1.522(6)
C14H C15H 1.519(7)
C15H C16H 1.519(6)

loop_
_cod_related_entry_id
_cod_related_entry_database
_cod_related_entry_code
1 ChemSpider 9463475
